data_7053000
loop_
_publ_author_name
'Bo, Qi-Bing'
'Wang, Hong-Yan'
'Wang, Da-Qi'

_publ_section_title
;
 Synthesis, characterization and photoluminescent properties of Zn-based
 mono- and hetero-MOFs containing the R-isophthalate (R = methyl or
 tert-butyl) ligands
;
_journal_issue 2
_journal_name_full 'New Journal of Chemistry'
_journal_page_first 380
_journal_paper_doi 10.1039/c2nj40752c
_journal_volume 37
_journal_year 2013
_chemical_formula_sum 'C18 H14 O9 Zn2'
_chemical_formula_weight 505.03
_chemical_name_systematic
;
?
;
_space_group_IT_number 14
_symmetry_cell_setting monoclinic
_symmetry_space_group_name_Hall '-P 2ybc'
_symmetry_space_group_name_H-M 'P 1 21/c 1'
_atom_sites_solution_hydrogens geom
_atom_sites_solution_primary direct
_atom_sites_solution_secondary difmap
_audit_creation_method SHELXL-97
_cell_angle_alpha 90.00
_cell_angle_beta 101.194(3)
_cell_angle_gamma 90.00
_cell_formula_units_Z 4
_cell_length_a 12.0711(4)
_cell_length_b 12.2504(4)
_cell_length_c 13.3746(5)
_cell_measurement_temperature 293(2)
_cell_volume 1940.15(12)
_computing_structure_refinement 'SHELXL-97 (Sheldrick, 1997)'
_computing_structure_solution 'SHELXS-97 (Sheldrick, 1990)'
_diffrn_ambient_temperature 293(2)
_diffrn_measured_fraction_theta_full 0.997
_diffrn_measured_fraction_theta_max 0.997
_diffrn_radiation_monochromator graphite
_diffrn_radiation_source 'fine-focus sealed tube'
_diffrn_radiation_type MoK\a
_diffrn_radiation_wavelength 0.71073
_diffrn_reflns_av_R_equivalents 0.0311
_diffrn_reflns_av_sigmaI/netI 0.0384
_diffrn_reflns_limit_h_max 15
_diffrn_reflns_limit_h_min -14
_diffrn_reflns_limit_k_max 15
_diffrn_reflns_limit_k_min -15
_diffrn_reflns_limit_l_max 16
_diffrn_reflns_limit_l_min -14
_diffrn_reflns_number 10282
_diffrn_reflns_theta_full 26.37
_diffrn_reflns_theta_max 26.37
_diffrn_reflns_theta_min 2.66
_exptl_absorpt_coefficient_mu 2.521
_exptl_absorpt_correction_T_max 0.6070
_exptl_absorpt_correction_T_min 0.3967
_exptl_absorpt_correction_type multi-scan
_exptl_crystal_colour colorless
_exptl_crystal_density_diffrn 1.729
_exptl_crystal_density_method 'not measured'
_exptl_crystal_description sheet
_exptl_crystal_F_000 1016
_exptl_crystal_size_max 0.45
_exptl_crystal_size_mid 0.38
_exptl_crystal_size_min 0.22
_refine_diff_density_max 0.534
_refine_diff_density_min -0.596
_refine_diff_density_rms 0.078
_refine_ls_extinction_coef 0.0090(5)
_refine_ls_extinction_expression Fc^*^=kFc[1+0.001xFc^2^\l^3^/sin(2\q)]^-1/4^
_refine_ls_extinction_method SHELXL
_refine_ls_goodness_of_fit_ref 1.034
_refine_ls_hydrogen_treatment constr
_refine_ls_matrix_type full
_refine_ls_number_parameters 266
_refine_ls_number_reflns 3956
_refine_ls_number_restraints 0
_refine_ls_restrained_S_all 1.034
_refine_ls_R_factor_all 0.0396
_refine_ls_R_factor_gt 0.0301
_refine_ls_shift/su_max 0.001
_refine_ls_shift/su_mean 0.000
_refine_ls_structure_factor_coef Fsqd
_refine_ls_weighting_details 'calc w=1/[\s^2^(Fo^2^)+(0.0365P)^2^+0.9327P] where P=(Fo^2^+2Fc^2^)/3'
_refine_ls_weighting_scheme calc
_refine_ls_wR_factor_gt 0.0710
_refine_ls_wR_factor_ref 0.0766
_reflns_number_gt 3348
_reflns_number_total 3956
_reflns_threshold_expression >2sigma(I)
_cod_data_source_file c2nj40752c.txt
_cod_data_source_block Zn-mip
_cod_original_cell_volume 1940.16(12)
_cod_original_sg_symbol_H-M P21/c
_cod_database_code 7053000

loop_
_symmetry_equiv_pos_as_xyz
'x, y, z'
'-x, y+1/2, -z+1/2'
'-x, -y, -z'
'x, -y-1/2, z-1/2'

loop_
_atom_site_label
_atom_site_type_symbol
_atom_site_fract_x
_atom_site_fract_y
_atom_site_fract_z
_atom_site_U_iso_or_equiv
_atom_site_adp_type
_atom_site_occupancy
_atom_site_symmetry_multiplicity
_atom_site_calc_flag
_atom_site_refinement_flags
Zn1 Zn 0.71323(3) -0.36109(2) 0.45709(2) 0.02119(11) Uani 1 1 d .
Zn2 Zn 0.64498(2) -0.18127(2) 0.23110(2) 0.01878(11) Uani 1 1 d .
O1 O 0.70656(17) -0.21418(15) 0.51474(14) 0.0312(5) Uani 1 1 d .
O2 O 0.60862(17) -0.15944(17) 0.36591(14) 0.0325(5) Uani 1 1 d .
O3 O 0.47012(18) 0.21531(18) 0.32498(15) 0.0380(5) Uani 1 1 d .
O4 O 0.5360(2) 0.34303(17) 0.43881(18) 0.0476(6) Uani 1 1 d .
O5 O 0.68788(16) -0.04019(15) 0.18505(16) 0.0314(5) Uani 1 1 d .
O6 O 0.79501(18) -0.04803(18) 0.06661(15) 0.0386(5) Uani 1 1 d .
O7 O 1.16606(18) 0.13312(18) 0.12158(16) 0.0381(5) Uani 1 1 d .
O8 O 1.20413(17) 0.25516(18) 0.24687(15) 0.0397(5) Uani 1 1 d .
O1W O 0.5654(2) -0.4214(2) 0.38548(19) 0.0570(7) Uani 1 1 d .
H1WA H 0.5685 -0.4910 0.3860 0.085 Uiso 1 1 d R
H1WB H 0.5134 -0.4005 0.4161 0.085 Uiso 1 1 d R
C1 C 0.6581(2) -0.1408(2) 0.45635(19) 0.0227(6) Uani 1 1 d .
C2 C 0.6565(2) -0.0275(2) 0.49668(18) 0.0212(5) Uani 1 1 d .
C3 C 0.7080(2) -0.0037(2) 0.59661(19) 0.0277(6) Uani 1 1 d .
H3 H 0.7439 -0.0591 0.6382 0.033 Uiso 1 1 calc R
C4 C 0.7069(3) 0.1015(2) 0.6356(2) 0.0328(7) Uani 1 1 d .
C5 C 0.7642(4) 0.1273(3) 0.7440(3) 0.0670(14) Uani 1 1 d .
H5A H 0.7727 0.0614 0.7836 0.100 Uiso 1 1 calc R
H5B H 0.7190 0.1783 0.7730 0.100 Uiso 1 1 calc R
H5C H 0.8372 0.1585 0.7442 0.100 Uiso 1 1 calc R
C6 C 0.6522(3) 0.1825(2) 0.5719(2) 0.0300(6) Uani 1 1 d .
H6 H 0.6518 0.2536 0.5962 0.036 Uiso 1 1 calc R
C7 C 0.5980(2) 0.1598(2) 0.4725(2) 0.0240(6) Uani 1 1 d .
C8 C 0.5317(2) 0.2469(2) 0.4086(2) 0.0299(7) Uani 1 1 d .
C9 C 0.6000(2) 0.0546(2) 0.43524(19) 0.0227(6) Uani 1 1 d .
H9 H 0.5636 0.0388 0.3690 0.027 Uiso 1 1 calc R
C10 C 0.7758(2) -0.0177(2) 0.1512(2) 0.0242(6) Uani 1 1 d .
C11 C 0.8649(2) 0.0521(2) 0.21424(19) 0.0233(6) Uani 1 1 d .
C12 C 0.8554(2) 0.0819(3) 0.3132(2) 0.0324(7) Uani 1 1 d .
H12 H 0.7930 0.0588 0.3389 0.039 Uiso 1 1 calc R
C13 C 0.9370(3) 0.1452(3) 0.3735(2) 0.0401(8) Uani 1 1 d .
C14 C 0.9270(4) 0.1780(5) 0.4808(3) 0.0859(18) Uani 1 1 d .
H14A H 0.8563 0.2144 0.4790 0.129 Uiso 1 1 calc R
H14C H 0.9879 0.2263 0.5085 0.129 Uiso 1 1 calc R
H14B H 0.9307 0.1140 0.5227 0.129 Uiso 1 1 calc R
C15 C 1.0285(2) 0.1794(3) 0.3329(2) 0.0331(7) Uani 1 1 d .
H15 H 1.0828 0.2240 0.3717 0.040 Uiso 1 1 calc R
C16 C 1.0410(2) 0.1485(2) 0.23542(19) 0.0223(6) Uani 1 1 d .
C17 C 1.1448(2) 0.1819(2) 0.1977(2) 0.0236(6) Uani 1 1 d .
C18 C 0.9593(2) 0.0839(2) 0.17667(19) 0.0221(6) Uani 1 1 d .
H18 H 0.9677 0.0619 0.1120 0.027 Uiso 1 1 calc R

loop_
_atom_site_aniso_label
_atom_site_aniso_U_11
_atom_site_aniso_U_22
_atom_site_aniso_U_33
_atom_site_aniso_U_23
_atom_site_aniso_U_13
_atom_site_aniso_U_12
Zn1 0.02244(18) 0.01803(18) 0.02403(17) 0.00234(12) 0.00686(12) 0.00502(12)
Zn2 0.01728(16) 0.01722(17) 0.02126(17) 0.00008(12) 0.00228(11) -0.00045(12)
O1 0.0391(12) 0.0190(10) 0.0335(10) -0.0018(9) 0.0022(9) 0.0075(9)
O2 0.0330(12) 0.0412(12) 0.0243(10) -0.0087(9) 0.0081(8) 0.0001(10)
O3 0.0378(12) 0.0413(12) 0.0340(11) 0.0112(10) 0.0044(9) 0.0192(10)
O4 0.0575(16) 0.0239(12) 0.0612(15) 0.0108(11) 0.0110(12) 0.0153(11)
O5 0.0207(10) 0.0210(10) 0.0536(12) 0.0070(9) 0.0099(9) -0.0057(8)
O6 0.0404(13) 0.0404(13) 0.0352(11) -0.0174(10) 0.0084(9) -0.0193(10)
O7 0.0352(13) 0.0427(13) 0.0437(12) -0.0116(10) 0.0255(10) -0.0116(10)
O8 0.0284(11) 0.0503(14) 0.0424(12) -0.0114(11) 0.0114(9) -0.0220(11)
O1W 0.0488(15) 0.0407(14) 0.0786(18) 0.0009(13) 0.0050(13) -0.0068(12)
C1 0.0212(14) 0.0233(14) 0.0253(13) -0.0006(11) 0.0090(10) -0.0008(11)
C2 0.0220(13) 0.0186(13) 0.0243(13) 0.0024(11) 0.0077(10) 0.0017(11)
C3 0.0348(16) 0.0213(14) 0.0242(13) 0.0052(11) -0.0010(11) 0.0031(12)
C4 0.0391(17) 0.0240(15) 0.0317(15) -0.0022(13) -0.0017(12) 0.0043(13)
C5 0.106(4) 0.036(2) 0.043(2) -0.0101(16) -0.026(2) 0.011(2)
C6 0.0326(16) 0.0192(14) 0.0380(16) -0.0004(12) 0.0060(12) 0.0024(12)
C7 0.0213(14) 0.0208(14) 0.0314(14) 0.0062(12) 0.0091(11) 0.0051(11)
C8 0.0248(15) 0.0323(17) 0.0358(15) 0.0138(13) 0.0140(12) 0.0086(12)
C9 0.0205(13) 0.0270(15) 0.0211(12) 0.0043(11) 0.0056(10) 0.0018(11)
C10 0.0222(14) 0.0167(13) 0.0330(14) 0.0017(12) 0.0037(11) -0.0040(11)
C11 0.0212(14) 0.0251(14) 0.0239(13) -0.0023(11) 0.0050(10) -0.0049(11)
C12 0.0240(15) 0.0470(19) 0.0299(14) -0.0052(14) 0.0143(11) -0.0117(14)
C13 0.0334(17) 0.062(2) 0.0275(15) -0.0136(15) 0.0133(12) -0.0126(16)
C14 0.066(3) 0.156(5) 0.044(2) -0.052(3) 0.032(2) -0.050(3)
C15 0.0262(15) 0.0424(18) 0.0304(15) -0.0127(14) 0.0052(12) -0.0102(14)
C16 0.0199(13) 0.0234(14) 0.0238(13) 0.0007(11) 0.0051(10) -0.0025(11)
C17 0.0196(13) 0.0236(14) 0.0269(13) 0.0063(12) 0.0028(10) -0.0005(11)
C18 0.0237(13) 0.0251(14) 0.0189(12) -0.0017(11) 0.0074(10) -0.0033(11)

loop_
_atom_type_symbol
_atom_type_description
_atom_type_scat_dispersion_real
_atom_type_scat_dispersion_imag
_atom_type_scat_source
C C 0.0033 0.0016 'International Tables Vol C Tables 4.2.6.8 and 6.1.1.4'
H H 0.0000 0.0000 'International Tables Vol C Tables 4.2.6.8 and 6.1.1.4'
O O 0.0106 0.0060 'International Tables Vol C Tables 4.2.6.8 and 6.1.1.4'
Zn Zn 0.2839 1.4301 'International Tables Vol C Tables 4.2.6.8 and 6.1.1.4'

loop_
_geom_angle_atom_site_label_1
_geom_angle_atom_site_label_2
_geom_angle_atom_site_label_3
_geom_angle
_geom_angle_site_symmetry_1
_geom_angle_site_symmetry_3
O6 Zn1 O7 93.56(9) 4_556 2_745
O6 Zn1 O1 106.35(8) 4_556 .
O7 Zn1 O1 109.61(9) 2_745 .
O6 Zn1 O1W 115.11(10) 4_556 .
O7 Zn1 O1W 114.71(11) 2_745 .
O1 Zn1 O1W 115.24(10) . .
O3 Zn2 O5 132.93(9) 2_645 .
O3 Zn2 O8 112.27(10) 2_645 2_745
O5 Zn2 O8 96.01(9) . 2_745
O3 Zn2 O2 100.11(9) 2_645 .
O5 Zn2 O2 107.01(9) . .
O8 Zn2 O2 106.60(8) 2_745 .
C1 O1 Zn1 117.41(17) . .
C1 O2 Zn2 139.45(19) . .
C8 O3 Zn2 113.34(19) . 2_655
C10 O5 Zn2 127.12(18) . .
C10 O6 Zn1 133.80(19) . 4
C17 O7 Zn1 135.45(19) . 2_755
C17 O8 Zn2 142.0(2) . 2_755
Zn1 O1W H1WA 109.4 . .
Zn1 O1W H1WB 109.4 . .
H1WA O1W H1WB 109.3 . .
O1 C1 O2 122.8(2) . .
O1 C1 C2 118.5(2) . .
O2 C1 C2 118.6(2) . .
C9 C2 C3 119.5(2) . .
C9 C2 C1 119.9(2) . .
C3 C2 C1 120.6(2) . .
C4 C3 C2 121.3(2) . .
C4 C3 H3 119.3 . .
C2 C3 H3 119.3 . .
C6 C4 C3 118.0(2) . .
C6 C4 C5 120.9(3) . .
C3 C4 C5 121.1(3) . .
C4 C5 H5A 109.5 . .
C4 C5 H5B 109.5 . .
H5A C5 H5B 109.5 . .
C4 C5 H5C 109.5 . .
H5A C5 H5C 109.5 . .
H5B C5 H5C 109.5 . .
C4 C6 C7 121.5(3) . .
C4 C6 H6 119.2 . .
C7 C6 H6 119.2 . .
C9 C7 C6 119.5(2) . .
C9 C7 C8 120.2(2) . .
C6 C7 C8 120.2(2) . .
O4 C8 O3 123.5(3) . .
O4 C8 C7 120.3(3) . .
O3 C8 C7 116.1(3) . .
C7 C9 C2 120.1(2) . .
C7 C9 H9 119.9 . .
C2 C9 H9 119.9 . .
O6 C10 O5 125.0(2) . .
O6 C10 C11 116.1(2) . .
O5 C10 C11 118.9(2) . .
C18 C11 C12 119.6(2) . .
C18 C11 C10 120.4(2) . .
C12 C11 C10 120.0(2) . .
C13 C12 C11 121.2(3) . .
C13 C12 H12 119.4 . .
C11 C12 H12 119.4 . .
C12 C13 C15 118.2(3) . .
C12 C13 C14 121.4(3) . .
C15 C13 C14 120.3(3) . .
C13 C14 H14A 109.5 . .
C13 C14 H14C 109.5 . .
H14A C14 H14C 109.5 . .
C13 C14 H14B 109.5 . .
H14A C14 H14B 109.5 . .
H14C C14 H14B 109.5 . .
C13 C15 C16 121.5(3) . .
C13 C15 H15 119.3 . .
C16 C15 H15 119.3 . .
C18 C16 C15 119.5(3) . .
C18 C16 C17 121.1(2) . .
C15 C16 C17 119.4(2) . .
O7 C17 O8 125.8(3) . .
O7 C17 C16 117.5(2) . .
O8 C17 C16 116.7(3) . .
C16 C18 C11 120.0(2) . .
C16 C18 H18 120.0 . .
C11 C18 H18 120.0 . .

loop_
_geom_bond_atom_site_label_1
_geom_bond_atom_site_label_2
_geom_bond_distance
_geom_bond_site_symmetry_2
Zn1 O6 1.9489(19) 4_556
Zn1 O7 1.957(2) 2_745
Zn1 O1 1.9656(19) .
Zn1 O1W 1.996(2) .
Zn2 O3 1.9218(19) 2_645
Zn2 O5 1.9387(19) .
Zn2 O8 1.9500(19) 2_745
Zn2 O2 1.9550(19) .
O1 C1 1.258(3) .
O2 C1 1.262(3) .
O3 C8 1.276(3) .
O3 Zn2 1.9218(19) 2_655
O4 C8 1.243(4) .
O5 C10 1.263(3) .
O6 C10 1.254(3) .
O6 Zn1 1.9489(19) 4
O7 C17 1.249(3) .
O7 Zn1 1.957(2) 2_755
O8 C17 1.252(3) .
O8 Zn2 1.9500(19) 2_755
O1W H1WA 0.8537 .
O1W H1WB 0.8531 .
C1 C2 1.490(4) .
C2 C9 1.391(4) .
C2 C3 1.391(3) .
C3 C4 1.391(4) .
C3 H3 0.9300 .
C4 C6 1.389(4) .
C4 C5 1.514(4) .
C5 H5A 0.9600 .
C5 H5B 0.9600 .
C5 H5C 0.9600 .
C6 C7 1.391(4) .
C6 H6 0.9300 .
C7 C9 1.384(4) .
C7 C8 1.498(4) .
C9 H9 0.9300 .
C10 C11 1.499(3) .
C11 C18 1.388(4) .
C11 C12 1.399(4) .
C12 C13 1.383(4) .
C12 H12 0.9300 .
C13 C15 1.387(4) .
C13 C14 1.518(4) .
C14 H14A 0.9600 .
C14 H14C 0.9600 .
C14 H14B 0.9600 .
C15 C16 1.394(4) .
C15 H15 0.9300 .
C16 C18 1.383(4) .
C16 C17 1.496(4) .
C18 H18 0.9300 .

loop_
_geom_torsion_atom_site_label_1
_geom_torsion_atom_site_label_2
_geom_torsion_atom_site_label_3
_geom_torsion_atom_site_label_4
_geom_torsion
_geom_torsion_site_symmetry_1
O6 Zn1 O1 C1 179.1(2) 4_556
O7 Zn1 O1 C1 79.2(2) 2_745
O1W Zn1 O1 C1 -52.0(2) .
O3 Zn2 O2 C1 146.2(3) 2_645
O5 Zn2 O2 C1 -72.7(3) .
O8 Zn2 O2 C1 29.2(3) 2_745
O3 Zn2 O5 C10 -108.7(2) 2_645
O8 Zn2 O5 C10 19.5(2) 2_745
O2 Zn2 O5 C10 128.9(2) .
Zn1 O1 C1 O2 4.5(4) .
Zn1 O1 C1 C2 -177.16(18) .
Zn2 O2 C1 O1 -79.7(4) .
Zn2 O2 C1 C2 102.0(3) .
O1 C1 C2 C9 -177.6(3) .
O2 C1 C2 C9 0.8(4) .
O1 C1 C2 C3 0.3(4) .
O2 C1 C2 C3 178.7(3) .
C9 C2 C3 C4 -1.8(4) .
C1 C2 C3 C4 -179.7(3) .
C2 C3 C4 C6 0.3(5) .
C2 C3 C4 C5 -179.3(3) .
C3 C4 C6 C7 1.2(5) .
C5 C4 C6 C7 -179.2(3) .
C4 C6 C7 C9 -1.2(5) .
C4 C6 C7 C8 175.0(3) .
Zn2 O3 C8 O4 -16.2(4) 2_655
Zn2 O3 C8 C7 161.85(19) 2_655
C9 C7 C8 O4 -174.9(3) .
C6 C7 C8 O4 9.0(4) .
C9 C7 C8 O3 7.0(4) .
C6 C7 C8 O3 -169.2(3) .
C6 C7 C9 C2 -0.3(4) .
C8 C7 C9 C2 -176.5(2) .
C3 C2 C9 C7 1.8(4) .
C1 C2 C9 C7 179.7(2) .
Zn1 O6 C10 O5 -2.3(5) 4
Zn1 O6 C10 C11 178.8(2) 4
Zn2 O5 C10 O6 70.6(3) .
Zn2 O5 C10 C11 -110.5(3) .
O6 C10 C11 C18 2.9(4) .
O5 C10 C11 C18 -176.1(2) .
O6 C10 C11 C12 -174.5(3) .
O5 C10 C11 C12 6.6(4) .
C18 C11 C12 C13 1.8(5) .
C10 C11 C12 C13 179.2(3) .
C11 C12 C13 C15 0.6(5) .
C11 C12 C13 C14 179.8(4) .
C12 C13 C15 C16 -2.2(5) .
C14 C13 C15 C16 178.6(4) .
C13 C15 C16 C18 1.3(5) .
C13 C15 C16 C17 -176.3(3) .
Zn1 O7 C17 O8 0.1(5) 2_755
Zn1 O7 C17 C16 -178.33(19) 2_755
Zn2 O8 C17 O7 -16.5(5) 2_755
Zn2 O8 C17 C16 161.9(2) 2_755
C18 C16 C17 O7 -13.7(4) .
C15 C16 C17 O7 163.8(3) .
C18 C16 C17 O8 167.8(3) .
C15 C16 C17 O8 -14.7(4) .
C15 C16 C18 C11 1.1(4) .
C17 C16 C18 C11 178.7(2) .
C12 C11 C18 C16 -2.7(4) .
C10 C11 C18 C16 180.0(2) .
